data_4129498
loop_
_publ_author_name
'Lee, Ansoo'
'Kim, Hyunwoo'

_publ_section_title
;
 Rhodium-Catalyzed Asymmetric 1,4-Addition of \a,\b-Unsaturated Imino
 Esters Using Chiral Bicyclic Bridgehead Phosphoramidite Ligands.
;
_journal_issue 35
_journal_name_full 'Journal of the American Chemical Society'
_journal_page_first 11250
_journal_page_last 11253
_journal_paper_doi 10.1021/jacs.5b07034
_journal_volume 137
_journal_year 2015
_chemical_absolute_configuration ad
_chemical_formula_moiety 'C23 H20 N O2 P'
_chemical_formula_sum 'C23 H20 N O2 P'
_chemical_formula_weight 373.37
_space_group_crystal_system hexagonal
_space_group_IT_number 170
_space_group_name_Hall 'P 65'
_space_group_name_H-M_alt 'P 65'
_atom_sites_solution_hydrogens geom
_audit_creation_method SHELXL-2013
_cell_angle_alpha 90
_cell_angle_beta 90
_cell_angle_gamma 120
_cell_formula_units_Z 6
_cell_length_a 9.0398(5)
_cell_length_b 9.0398(5)
_cell_length_c 39.2730(19)
_cell_measurement_reflns_used 9989
_cell_measurement_temperature 147(2)
_cell_measurement_theta_max 27.48
_cell_measurement_theta_min 2.59
_cell_volume 2779.3(3)
_computing_cell_refinement APEX2
_computing_data_collection 'APEX2 (Bruker, 2007)'
_computing_data_reduction 'SAINT (Bruker, 2007)'
_computing_molecular_graphics 'PLATON (Spek, 2009)'
_computing_publication_material 'SHELXTL (Sheldrick, 2008)'
_computing_structure_refinement 'SHELXL-2013 (Sheldrick, 2013)'
_computing_structure_solution 'SHELXS-97 (Sheldrick, 2008)'
_diffrn_ambient_temperature 147(2)
_diffrn_measured_fraction_theta_full 0.983
_diffrn_measured_fraction_theta_max 0.954
_diffrn_measurement_device_type 'Bruker Kappa APEX-DUO CCD'
_diffrn_measurement_method '\f and \w scans'
_diffrn_radiation_type MoK\a
_diffrn_radiation_wavelength 0.71073
_diffrn_reflns_av_R_equivalents 0.0235
_diffrn_reflns_av_unetI/netI 0.0207
_diffrn_reflns_Laue_measured_fraction_full 0.983
_diffrn_reflns_Laue_measured_fraction_max 0.954
_diffrn_reflns_limit_h_max 11
_diffrn_reflns_limit_h_min -11
_diffrn_reflns_limit_k_max 11
_diffrn_reflns_limit_k_min -11
_diffrn_reflns_limit_l_max 48
_diffrn_reflns_limit_l_min -50
_diffrn_reflns_number 18224
_diffrn_reflns_point_group_measured_fraction_full 0.948
_diffrn_reflns_point_group_measured_fraction_max 0.894
_diffrn_reflns_theta_full 25.242
_diffrn_reflns_theta_max 27.483
_diffrn_reflns_theta_min 2.602
_diffrn_source 'sealed tube with Bruker Triumph monochromator'
_exptl_absorpt_coefficient_mu 0.167
_exptl_absorpt_correction_T_max 0.7456
_exptl_absorpt_correction_T_min 0.6611
_exptl_absorpt_correction_type multi-scan
_exptl_absorpt_process_details 'SADABS (Sheldrick, 1996)'
_exptl_crystal_colour colourless
_exptl_crystal_density_diffrn 1.338
_exptl_crystal_description plate
_exptl_crystal_F_000 1176
_exptl_crystal_size_max 0.620
_exptl_crystal_size_mid 0.480
_exptl_crystal_size_min 0.320
_refine_diff_density_max 0.147
_refine_diff_density_min -0.211
_refine_diff_density_rms 0.035
_refine_ls_abs_structure_details
; 
 Flack x determined using 1638 quotients [(I+)-(I-)]/[(I+)+(I-)] 
 (Parsons and Flack (2004), Acta Cryst. A60, s61). 
;
_refine_ls_abs_structure_Flack -0.006(18)
_refine_ls_extinction_method none
_refine_ls_goodness_of_fit_ref 1.070
_refine_ls_hydrogen_treatment constr
_refine_ls_matrix_type full
_refine_ls_number_parameters 244
_refine_ls_number_reflns 3797
_refine_ls_number_restraints 1
_refine_ls_restrained_S_all 1.070
_refine_ls_R_factor_all 0.0319
_refine_ls_R_factor_gt 0.0302
_refine_ls_shift/su_max 0.000
_refine_ls_shift/su_mean 0.000
_refine_ls_structure_factor_coef Fsqd
_refine_ls_weighting_details 'w=1/[\s^2^(Fo^2^)+(0.0356P)^2^+0.5844P] where P=(Fo^2^+2Fc^2^)/3'
_refine_ls_weighting_scheme calc
_refine_ls_wR_factor_gt 0.0709
_refine_ls_wR_factor_ref 0.0716
_reflns_Friedel_coverage 0.848
_reflns_Friedel_fraction_full 0.912
_reflns_Friedel_fraction_max 0.833
_reflns_number_gt 3664
_reflns_number_total 3797
_reflns_threshold_expression 'I > 2\s(I)'
_cod_data_source_file ja5b07034_si_003.cif
_cod_data_source_block d13207
_cod_database_code 4129498
_shelx_space_group_comment
; 
The symmetry employed for this shelxl refinement is uniquely defined 
by the following loop, which should always be used as a source of 
symmetry information in preference to the above space-group names. 
They are only intended as comments. 
;
_shelx_estimated_absorpt_t_min 0.904
_shelx_estimated_absorpt_t_max 0.949
_shelxl_version_number 2013-3

loop_
_space_group_symop_operation_xyz
'x, y, z'
'-y, x-y, z+2/3'
'-x+y, -x, z+1/3'
'-x, -y, z+1/2'
'y, -x+y, z+1/6'
'x-y, x, z+5/6'

loop_
_atom_site_label
_atom_site_type_symbol
_atom_site_fract_x
_atom_site_fract_y
_atom_site_fract_z
_atom_site_U_iso_or_equiv
_atom_site_adp_type
_atom_site_occupancy
_atom_site_site_symmetry_order
_atom_site_calc_flag
_atom_site_refinement_flags_posn
_atom_site_refinement_flags_adp
P1 P 0.21772(8) 0.20430(8) 0.13168(2) 0.02354(14) Uani 1 1 d . .
O1 O 0.4251(2) 0.3382(2) 0.13189(5) 0.0370(4) Uani 1 1 d . .
O2 O 0.2169(2) 0.0375(2) 0.11409(4) 0.0317(4) Uani 1 1 d . .
N1 N 0.1892(2) 0.1505(2) 0.17259(5) 0.0229(4) Uani 1 1 d . .
C1 C 0.0275(3) 0.1048(3) 0.18931(6) 0.0231(5) Uani 1 1 d . .
H1A H -0.0310 0.1501 0.1745 0.028 Uiso 1 1 calc R U
C2 C -0.0939(3) -0.0870(3) 0.19224(7) 0.0289(5) Uani 1 1 d . .
H2A H -0.0433 -0.1384 0.2071 0.035 Uiso 1 1 calc R U
H2B H -0.1133 -0.1406 0.1695 0.035 Uiso 1 1 calc R U
C3 C -0.2629(3) -0.1186(4) 0.20718(8) 0.0384(6) Uani 1 1 d . .
H3A H -0.3113 -0.0642 0.1925 0.046 Uiso 1 1 calc R U
H3B H -0.3450 -0.2429 0.2077 0.046 Uiso 1 1 calc R U
C4 C -0.2384(4) -0.0467(4) 0.24291(8) 0.0396(7) Uani 1 1 d . .
H4A H -0.2349 -0.1294 0.2590 0.048 Uiso 1 1 calc R U
H4B H -0.3388 -0.0356 0.2489 0.048 Uiso 1 1 calc R U
C5 C -0.0784(4) 0.1253(4) 0.24784(7) 0.0335(6) Uani 1 1 d . .
C6 C -0.0585(5) 0.2183(4) 0.27745(7) 0.0453(8) Uani 1 1 d . .
H6A H -0.1485 0.1752 0.2937 0.054 Uiso 1 1 calc R U
C7 C 0.0883(6) 0.3713(5) 0.28382(8) 0.0577(10) Uani 1 1 d . .
H7A H 0.0977 0.4335 0.3040 0.069 Uiso 1 1 calc R U
C8 C 0.2218(5) 0.4339(4) 0.26078(8) 0.0517(9) Uani 1 1 d . .
H8A H 0.3253 0.5368 0.2654 0.062 Uiso 1 1 calc R U
C9 C 0.2027(4) 0.3446(3) 0.23088(7) 0.0354(6) Uani 1 1 d . .
H9A H 0.2936 0.3886 0.2149 0.042 Uiso 1 1 calc R U
C10 C 0.0544(3) 0.1926(3) 0.22379(6) 0.0265(5) Uani 1 1 d . .
C11 C 0.2992(3) 0.0869(3) 0.18624(6) 0.0206(4) Uani 1 1 d . .
H11A H 0.2698 0.0551 0.2107 0.025 Uiso 1 1 calc R U
C12 C 0.4834(3) 0.2292(3) 0.18378(6) 0.0220(5) Uani 1 1 d . .
C13 C 0.5367(3) 0.3458(3) 0.15710(6) 0.0260(5) Uani 1 1 d . .
C14 C 0.7047(3) 0.4748(3) 0.15449(7) 0.0328(6) Uani 1 1 d . .
H14A H 0.7384 0.5551 0.1364 0.039 Uiso 1 1 calc R U
C15 C 0.8240(3) 0.4875(3) 0.17802(7) 0.0328(6) Uani 1 1 d . .
H15A H 0.9396 0.5760 0.1760 0.039 Uiso 1 1 calc R U
C16 C 0.7750(3) 0.3715(3) 0.20447(7) 0.0307(6) Uani 1 1 d . .
H16A H 0.8570 0.3786 0.2205 0.037 Uiso 1 1 calc R U
C17 C 0.6051(3) 0.2446(3) 0.20740(6) 0.0251(5) Uani 1 1 d . .
H17A H 0.5712 0.1667 0.2259 0.030 Uiso 1 1 calc R U
C18 C 0.2733(3) -0.0694(3) 0.16655(6) 0.0224(5) Uani 1 1 d . .
C19 C 0.2351(3) -0.0847(3) 0.13208(7) 0.0254(5) Uani 1 1 d . .
C20 C 0.2128(3) -0.2250(3) 0.11352(7) 0.0319(6) Uani 1 1 d . .
H20A H 0.1821 -0.2356 0.0901 0.038 Uiso 1 1 calc R U
C21 C 0.2354(3) -0.3490(3) 0.12909(8) 0.0389(7) Uani 1 1 d . .
H21A H 0.2225 -0.4442 0.1164 0.047 Uiso 1 1 calc R U
C22 C 0.2768(3) -0.3341(3) 0.16326(8) 0.0383(7) Uani 1 1 d . .
H22A H 0.2939 -0.4186 0.1740 0.046 Uiso 1 1 calc R U
C23 C 0.2936(3) -0.1967(3) 0.18204(7) 0.0303(6) Uani 1 1 d . .
H23A H 0.3191 -0.1893 0.2057 0.036 Uiso 1 1 calc R U

loop_
_atom_site_aniso_label
_atom_site_aniso_U_11
_atom_site_aniso_U_22
_atom_site_aniso_U_33
_atom_site_aniso_U_23
_atom_site_aniso_U_13
_atom_site_aniso_U_12
P1 0.0312(3) 0.0267(3) 0.0169(3) 0.0013(2) -0.0020(2) 0.0176(3)
O1 0.0358(10) 0.0391(10) 0.0234(10) 0.0115(8) -0.0032(8) 0.0093(8)
O2 0.0496(11) 0.0339(9) 0.0210(10) -0.0011(7) -0.0002(8) 0.0278(9)
N1 0.0276(10) 0.0303(10) 0.0167(11) 0.0023(8) -0.0005(8) 0.0190(8)
C1 0.0251(11) 0.0324(12) 0.0184(13) -0.0023(10) -0.0011(9) 0.0193(10)
C2 0.0274(12) 0.0315(12) 0.0286(14) -0.0032(10) -0.0010(10) 0.0154(10)
C3 0.0263(12) 0.0491(16) 0.0392(17) 0.0061(14) 0.0024(12) 0.0183(12)
C4 0.0386(15) 0.0601(18) 0.0359(16) 0.0192(13) 0.0126(12) 0.0365(14)
C5 0.0507(16) 0.0464(14) 0.0236(14) 0.0065(12) 0.0037(12) 0.0394(14)
C6 0.081(2) 0.062(2) 0.0234(16) 0.0072(13) 0.0096(14) 0.0593(19)
C7 0.124(3) 0.057(2) 0.0193(15) -0.0057(14) -0.0010(18) 0.066(2)
C8 0.092(3) 0.0352(15) 0.0320(18) -0.0091(13) -0.0156(18) 0.0350(17)
C9 0.0578(17) 0.0296(13) 0.0231(14) -0.0016(10) -0.0045(12) 0.0251(13)
C10 0.0423(13) 0.0334(12) 0.0180(13) 0.0004(10) -0.0009(10) 0.0296(11)
C11 0.0219(11) 0.0242(10) 0.0177(12) 0.0041(9) 0.0007(9) 0.0130(9)
C12 0.0235(10) 0.0199(10) 0.0223(12) -0.0013(9) 0.0014(9) 0.0108(9)
C13 0.0305(12) 0.0253(11) 0.0206(13) -0.0017(9) -0.0011(10) 0.0127(10)
C14 0.0363(13) 0.0246(12) 0.0293(14) 0.0035(10) 0.0036(11) 0.0090(11)
C15 0.0259(12) 0.0256(12) 0.0398(16) -0.0066(10) 0.0010(11) 0.0076(10)
C16 0.0270(12) 0.0324(13) 0.0367(15) -0.0101(11) -0.0076(11) 0.0177(11)
C17 0.0290(11) 0.0258(11) 0.0238(13) -0.0006(10) -0.0029(10) 0.0163(10)
C18 0.0162(10) 0.0224(11) 0.0274(13) 0.0032(9) 0.0025(9) 0.0087(9)
C19 0.0215(10) 0.0251(11) 0.0315(14) 0.0032(10) 0.0045(10) 0.0130(9)
C20 0.0303(13) 0.0327(13) 0.0339(16) -0.0056(11) 0.0030(11) 0.0167(11)
C21 0.0383(14) 0.0265(12) 0.055(2) -0.0035(13) 0.0068(13) 0.0189(11)
C22 0.0371(14) 0.0260(12) 0.056(2) 0.0077(12) 0.0037(13) 0.0191(11)
C23 0.0251(11) 0.0276(12) 0.0379(16) 0.0075(11) -0.0003(10) 0.0131(10)

loop_
_atom_type_symbol
_atom_type_description
_atom_type_scat_dispersion_real
_atom_type_scat_dispersion_imag
_atom_type_scat_source
C C 0.0033 0.0016 'International Tables Vol C Tables 4.2.6.8 and 6.1.1.4'
H H 0.0000 0.0000 'International Tables Vol C Tables 4.2.6.8 and 6.1.1.4'
N N 0.0061 0.0033 'International Tables Vol C Tables 4.2.6.8 and 6.1.1.4'
O O 0.0106 0.0060 'International Tables Vol C Tables 4.2.6.8 and 6.1.1.4'
P P 0.1023 0.0942 'International Tables Vol C Tables 4.2.6.8 and 6.1.1.4'

loop_
_geom_angle_atom_site_label_1
_geom_angle_atom_site_label_2
_geom_angle_atom_site_label_3
_geom_angle
O1 P1 O2 99.01(10)
O1 P1 N1 99.41(10)
O2 P1 N1 102.00(10)
C13 O1 P1 124.84(15)
C19 O2 P1 124.33(16)
C1 N1 C11 120.01(18)
C1 N1 P1 120.30(15)
C11 N1 P1 115.41(15)
N1 C1 C2 113.89(19)
N1 C1 C10 112.00(19)
C2 C1 C10 111.2(2)
N1 C1 H1A 106.4
C2 C1 H1A 106.4
C10 C1 H1A 106.4
C1 C2 C3 109.0(2)
C1 C2 H2A 109.9
C3 C2 H2A 109.9
C1 C2 H2B 109.9
C3 C2 H2B 109.9
H2A C2 H2B 108.3
C4 C3 C2 111.0(2)
C4 C3 H3A 109.4
C2 C3 H3A 109.4
C4 C3 H3B 109.4
C2 C3 H3B 109.4
H3A C3 H3B 108.0
C3 C4 C5 114.7(2)
C3 C4 H4A 108.6
C5 C4 H4A 108.6
C3 C4 H4B 108.6
C5 C4 H4B 108.6
H4A C4 H4B 107.6
C6 C5 C10 118.4(3)
C6 C5 C4 119.6(3)
C10 C5 C4 121.9(2)
C7 C6 C5 121.7(3)
C7 C6 H6A 119.1
C5 C6 H6A 119.1
C6 C7 C8 119.8(3)
C6 C7 H7A 120.1
C8 C7 H7A 120.1
C7 C8 C9 119.1(3)
C7 C8 H8A 120.4
C9 C8 H8A 120.4
C10 C9 C8 121.7(3)
C10 C9 H9A 119.2
C8 C9 H9A 119.2
C9 C10 C5 119.2(2)
C9 C10 C1 121.2(2)
C5 C10 C1 119.4(2)
N1 C11 C12 108.31(17)
N1 C11 C18 110.88(18)
C12 C11 C18 110.45(18)
N1 C11 H11A 109.1
C12 C11 H11A 109.1
C18 C11 H11A 109.1
C13 C12 C17 118.0(2)
C13 C12 C11 120.6(2)
C17 C12 C11 121.4(2)
C14 C13 C12 120.9(2)
C14 C13 O1 117.0(2)
C12 C13 O1 122.1(2)
C13 C14 C15 120.3(2)
C13 C14 H14A 119.8
C15 C14 H14A 119.8
C14 C15 C16 119.9(2)
C14 C15 H15A 120.0
C16 C15 H15A 120.0
C15 C16 C17 119.4(2)
C15 C16 H16A 120.3
C17 C16 H16A 120.3
C16 C17 C12 121.3(2)
C16 C17 H17A 119.3
C12 C17 H17A 119.3
C19 C18 C23 118.3(2)
C19 C18 C11 120.2(2)
C23 C18 C11 121.5(2)
C18 C19 C20 121.3(2)
C18 C19 O2 122.7(2)
C20 C19 O2 116.0(2)
C21 C20 C19 119.8(3)
C21 C20 H20A 120.1
C19 C20 H20A 120.1
C20 C21 C22 119.7(2)
C20 C21 H21A 120.2
C22 C21 H21A 120.2
C21 C22 C23 120.5(2)
C21 C22 H22A 119.8
C23 C22 H22A 119.8
C22 C23 C18 120.5(3)
C22 C23 H23A 119.8
C18 C23 H23A 119.8

loop_
_geom_bond_atom_site_label_1
_geom_bond_atom_site_label_2
_geom_bond_distance
P1 O1 1.6462(19)
P1 O2 1.6552(17)
P1 N1 1.661(2)
O1 C13 1.391(3)
O2 C19 1.388(3)
N1 C1 1.461(3)
N1 C11 1.476(3)
C1 C2 1.523(3)
C1 C10 1.526(3)
C1 H1A 1.0000
C2 C3 1.525(4)
C2 H2A 0.9900
C2 H2B 0.9900
C3 C4 1.515(5)
C3 H3A 0.9900
C3 H3B 0.9900
C4 C5 1.516(4)
C4 H4A 0.9900
C4 H4B 0.9900
C5 C6 1.393(4)
C5 C10 1.405(4)
C6 C7 1.379(6)
C6 H6A 0.9500
C7 C8 1.383(5)
C7 H7A 0.9500
C8 C9 1.386(4)
C8 H8A 0.9500
C9 C10 1.386(4)
C9 H9A 0.9500
C11 C12 1.515(3)
C11 C18 1.522(3)
C11 H11A 1.0000
C12 C13 1.390(3)
C12 C17 1.392(3)
C13 C14 1.380(3)
C14 C15 1.380(4)
C14 H14A 0.9500
C15 C16 1.382(4)
C15 H15A 0.9500
C16 C17 1.388(3)
C16 H16A 0.9500
C17 H17A 0.9500
C18 C19 1.387(4)
C18 C23 1.392(3)
C19 C20 1.387(3)
C20 C21 1.379(4)
C20 H20A 0.9500
C21 C22 1.381(4)
C21 H21A 0.9500
C22 C23 1.387(4)
C22 H22A 0.9500
C23 H23A 0.9500
